data_2212900
loop_
_publ_author_name
'Ali, Hapipah M.'
'Laila, Musalem'
'Wan Jefrey, Basirun'
'Ng, Seik Weng'

_publ_section_title
;
 2'-(5-Bromo-2-hydroxybenzylidene)benzenesulfonohydrazide
;
_journal_coeditor_code HB2325
_journal_issue 4
_journal_name_full 'Acta Crystallographica Section E'
_journal_page_first o1821
_journal_page_last o1822
_journal_paper_doi 10.1107/S1600536807011907
_journal_volume 63
_journal_year 2007
_chemical_formula_iupac 'C13 H11 Br N2 O3 S'
_chemical_formula_moiety 'C13 H11 Br N2 O3 S'
_chemical_formula_sum 'C13 H11 Br N2 O3 S'
_chemical_formula_weight 355.21
_chemical_name_systematic
;
2'-(5-Bromo-2-hydroxybenzylidene)benzenesulfonohydrazide
;
_space_group_IT_number 14
_symmetry_cell_setting monoclinic
_symmetry_space_group_name_Hall '-P 2ybc'
_symmetry_space_group_name_H-M 'P 1 21/c 1'
_atom_sites_solution_hydrogens geom
_atom_sites_solution_primary direct
_atom_sites_solution_secondary difmap
_audit_creation_method SHELXL-97
_cell_angle_alpha 90.00
_cell_angle_beta 107.4160(10)
_cell_angle_gamma 90.00
_cell_formula_units_Z 8
_cell_length_a 11.6084(2)
_cell_length_b 14.5141(2)
_cell_length_c 17.3216(2)
_cell_measurement_reflns_used 8789
_cell_measurement_temperature 173(2)
_cell_measurement_theta_max 29.8
_cell_measurement_theta_min 2.3
_cell_volume 2784.65(7)
_computing_cell_refinement 'SAINT (Bruker, 2004)'
_computing_data_collection 'APEXII (Bruker, 2004)'
_computing_data_reduction SAINT
_computing_molecular_graphics 'X-SEED (Barbour, 2001)'
_computing_publication_material 'publCIF (Westrip, 2007)'
_computing_structure_refinement 'SHELXL97 (Sheldrick, 1997)'
_computing_structure_solution 'SHELXS97 (Sheldrick, 1997)'
_diffrn_ambient_temperature 173(2)
_diffrn_measured_fraction_theta_full 1.00
_diffrn_measured_fraction_theta_max 1.00
_diffrn_measurement_device_type 'Bruker APEXII'
_diffrn_measurement_method '\f and \w'
_diffrn_radiation_monochromator graphite
_diffrn_radiation_source 'medium-focus sealed tube'
_diffrn_radiation_type MoK\a
_diffrn_radiation_wavelength 0.71073
_diffrn_reflns_av_R_equivalents 0.055
_diffrn_reflns_av_sigmaI/netI 0.030
_diffrn_reflns_limit_h_max 15
_diffrn_reflns_limit_h_min -15
_diffrn_reflns_limit_k_max 18
_diffrn_reflns_limit_k_min -18
_diffrn_reflns_limit_l_max 22
_diffrn_reflns_limit_l_min -22
_diffrn_reflns_number 53670
_diffrn_reflns_theta_full 27.5
_diffrn_reflns_theta_max 27.5
_diffrn_reflns_theta_min 1.8
_diffrn_standards_decay_% 0
_diffrn_standards_interval_count 0
_diffrn_standards_interval_time 0
_diffrn_standards_number 0
_exptl_absorpt_coefficient_mu 3.110
_exptl_absorpt_correction_T_max 0.688
_exptl_absorpt_correction_T_min 0.568
_exptl_absorpt_correction_type multi-scan
_exptl_absorpt_process_details '(SADABS; Sheldrick, 1996)'
_exptl_crystal_colour Yellow
_exptl_crystal_density_diffrn 1.695
_exptl_crystal_density_method 'not measured'
_exptl_crystal_description Block
_exptl_crystal_F_000 1424
_exptl_crystal_size_max 0.25
_exptl_crystal_size_mid 0.21
_exptl_crystal_size_min 0.13
_refine_diff_density_max 1.26
_refine_diff_density_min -1.22
_refine_ls_extinction_method none
_refine_ls_goodness_of_fit_ref 1.124
_refine_ls_hydrogen_treatment constr
_refine_ls_matrix_type full
_refine_ls_number_parameters 363
_refine_ls_number_reflns 6377
_refine_ls_number_restraints 0
_refine_ls_restrained_S_all 1.124
_refine_ls_R_factor_all 0.0486
_refine_ls_R_factor_gt 0.0319
_refine_ls_shift/su_max 0.001
_refine_ls_shift/su_mean 0.000
_refine_ls_structure_factor_coef Fsqd
_refine_ls_weighting_details 'calc w=1/[\s^2^(Fo^2^)+(0.0657P)^2^] where P=(Fo^2^+2Fc^2^)/3'
_refine_ls_weighting_scheme calc
_refine_ls_wR_factor_gt 0.0932
_refine_ls_wR_factor_ref 0.1114
_reflns_number_gt 5044
_reflns_number_total 6377
_reflns_threshold_expression I>2\s(I)
_cod_data_source_file hb2325.cif
_cod_data_source_block I
_cod_depositor_comments
;
The following automatic conversions were performed:
'_symmetry_cell_setting' value 'Monoclinic' changed to 'monoclinic'
according to '/home/saulius/struct/CIF-dictionaries/cif_core.dic'
dictionary named 'cif_core.dic' version 2.4.1 from 2010-06-29.

Automatic conversion script
Id: cif_fix_enum 1527 2010-12-29 10:47:43Z saulius 

The following automatic conversions were performed:

'_symmetry_cell_setting' value 'Monoclinic' changed to 'monoclinic'
according to /home/saulius/struct/CIF-dictionaries/cif_core.dic
dictionary named 'cif_core.dic' version 2.4.1 from 2010-06-29.

Automatic conversion script
Id: cif_fix_values 1715 2011-07-08 13:25:40Z adriana 
;
_cod_original_sg_symbol_H-M 'P 21/c'
_cod_database_code 2212900
_cod_database_fobs_code 2212900

loop_
_symmetry_equiv_pos_as_xyz
'x, y, z'
'-x, y+1/2, -z+1/2'
'-x, -y, -z'
'x, -y-1/2, z-1/2'

loop_
_atom_site_type_symbol
_atom_site_label
_atom_site_fract_x
_atom_site_fract_y
_atom_site_fract_z
_atom_site_U_iso_or_equiv
_atom_site_adp_type
_atom_site_calc_flag
_atom_site_refinement_flags
_atom_site_occupancy
Br Br1 0.56285(3) 0.65277(2) 0.814002(18) 0.04416(11) Uani d . 1
Br Br2 0.20668(3) 0.64910(2) -0.00042(2) 0.04955(12) Uani d . 1
S S1 0.17312(6) 0.59244(4) 0.28106(4) 0.02619(15) Uani d . 1
S S2 0.86013(5) 0.61415(4) 0.43572(4) 0.02182(13) Uani d . 1
O O1 0.52836(17) 0.61489(14) 0.46119(11) 0.0341(4) Uani d . 1
H H1O 0.4569 0.6061 0.4323 0.051 Uiso calc R 1
O O2 0.28572(19) 0.56649(12) 0.27068(12) 0.0383(5) Uani d . 1
O O3 0.06336(19) 0.54602(12) 0.23904(12) 0.0406(5) Uani d . 1
O O4 0.74262(18) 0.61147(16) 0.15618(12) 0.0420(5) Uani d . 1
H H4O 0.7598 0.6031 0.2063 0.063 Uiso calc R 1
O O5 0.94116(15) 0.57559(12) 0.39612(11) 0.0294(4) Uani d . 1
O O6 0.86399(16) 0.58565(11) 0.51537(10) 0.0277(4) Uani d . 1
N N1 0.29682(19) 0.59772(13) 0.43076(13) 0.0261(4) Uani d . 1
N N2 0.18622(19) 0.57766(14) 0.37665(12) 0.0276(5) Uani d . 1
H H2N 0.1256 0.5578 0.3928 0.033 Uiso calc R 1
N N3 0.69483(19) 0.60071(13) 0.29775(12) 0.0243(4) Uani d . 1
N N4 0.72265(18) 0.58623(13) 0.38068(12) 0.0250(4) Uani d . 1
H H4N 0.6695 0.5633 0.4026 0.030 Uiso calc R 1
C C1 0.5312(2) 0.62262(16) 0.54021(16) 0.0267(5) Uani d . 1
C C2 0.6427(3) 0.63321(18) 0.59825(18) 0.0318(6) Uani d . 1
H H2 0.7138 0.6341 0.5819 0.038 Uiso calc R 1
C C3 0.6519(3) 0.64242(16) 0.67872(18) 0.0322(6) Uani d . 1
H H3 0.7286 0.6500 0.7178 0.039 Uiso calc R 1
C C4 0.5477(3) 0.64055(16) 0.70223(17) 0.0297(6) Uani d . 1
C C5 0.4357(2) 0.62875(17) 0.64609(16) 0.0293(6) Uani d . 1
H H5 0.3654 0.6267 0.6634 0.035 Uiso calc R 1
C C6 0.4254(2) 0.61980(16) 0.56420(16) 0.0255(5) Uani d . 1
C C7 0.3064(2) 0.60483(16) 0.50610(15) 0.0268(5) Uani d . 1
H H7 0.2369 0.6004 0.5241 0.032 Uiso calc R 1
C C8 0.1519(2) 0.71070(16) 0.25983(14) 0.0233(5) Uani d . 1
C C9 0.0423(3) 0.74171(19) 0.20901(16) 0.0368(6) Uani d . 1
H H9 -0.0216 0.6998 0.1859 0.044 Uiso calc R 1
C C10 0.0284(3) 0.8352(2) 0.1928(2) 0.0485(8) Uani d . 1
H H10 -0.0459 0.8576 0.1579 0.058 Uiso calc R 1
C C11 0.1207(3) 0.89599(19) 0.22662(18) 0.0380(7) Uani d . 1
H H11 0.1098 0.9600 0.2151 0.046 Uiso calc R 1
C C12 0.2282(3) 0.86437(17) 0.27677(19) 0.0365(7) Uani d . 1
H H12 0.2915 0.9065 0.3004 0.044 Uiso calc R 1
C C13 0.2449(2) 0.77090(17) 0.29320(17) 0.0327(6) Uani d . 1
H H13 0.3199 0.7487 0.3272 0.039 Uiso calc R 1
C C14 0.6204(2) 0.61589(18) 0.12340(16) 0.0291(5) Uani d . 1
C C15 0.5746(3) 0.6236(2) 0.04012(18) 0.0397(7) Uani d . 1
H H15 0.6282 0.6227 0.0081 0.048 Uiso calc R 1
C C16 0.4518(3) 0.63254(19) 0.00296(18) 0.0385(7) Uani d . 1
H H16 0.4210 0.6382 -0.0542 0.046 Uiso calc R 1
C C17 0.3741(2) 0.63311(17) 0.05044(17) 0.0316(6) Uani d . 1
C C18 0.4175(2) 0.62199(18) 0.13270(17) 0.0318(6) Uani d . 1
H H18 0.3628 0.6201 0.1640 0.038 Uiso calc R 1
C C19 0.5413(2) 0.61339(16) 0.17095(15) 0.0258(5) Uani d . 1
C C20 0.5825(2) 0.60264(16) 0.25810(15) 0.0268(5) Uani d . 1
H H20 0.5245 0.5969 0.2866 0.032 Uiso calc R 1
C C21 0.8752(2) 0.73471(15) 0.43386(14) 0.0226(5) Uani d . 1
C C22 0.9108(2) 0.77385(17) 0.37144(15) 0.0278(5) Uani d . 1
H H22 0.9278 0.7363 0.3313 0.033 Uiso calc R 1
C C23 0.9211(3) 0.86883(18) 0.36902(18) 0.0342(6) Uani d . 1
H H23 0.9447 0.8970 0.3266 0.041 Uiso calc R 1
C C24 0.8972(2) 0.92242(19) 0.42767(18) 0.0361(6) Uani d . 1
H H24 0.9041 0.9875 0.4251 0.043 Uiso calc R 1
C C25 0.8633(3) 0.88367(18) 0.49029(18) 0.0357(6) Uani d . 1
H H25 0.8487 0.9216 0.5311 0.043 Uiso calc R 1
C C26 0.8508(2) 0.78858(17) 0.49321(16) 0.0293(5) Uani d . 1
H H26 0.8259 0.7609 0.5353 0.035 Uiso calc R 1

loop_
_atom_site_aniso_label
_atom_site_aniso_U_11
_atom_site_aniso_U_22
_atom_site_aniso_U_33
_atom_site_aniso_U_12
_atom_site_aniso_U_13
_atom_site_aniso_U_23
Br1 0.03720(19) 0.0647(2) 0.02948(17) -0.00338(13) 0.00838(13) -0.00174(13)
Br2 0.02653(18) 0.0681(2) 0.0454(2) -0.00696(13) -0.00249(14) 0.01995(15)
S1 0.0311(4) 0.0229(3) 0.0279(3) -0.0025(2) 0.0140(3) -0.0019(2)
S2 0.0193(3) 0.0242(3) 0.0216(3) 0.0012(2) 0.0055(2) 0.0004(2)
O1 0.0241(10) 0.0494(11) 0.0308(10) 0.0009(9) 0.0113(8) 0.0018(9)
O2 0.0462(13) 0.0308(9) 0.0494(12) 0.0089(8) 0.0319(10) 0.0056(8)
O3 0.0501(13) 0.0357(10) 0.0358(11) -0.0185(9) 0.0128(10) -0.0106(8)
O4 0.0268(11) 0.0701(14) 0.0298(11) 0.0016(10) 0.0093(9) 0.0052(10)
O5 0.0219(9) 0.0324(9) 0.0352(10) 0.0031(7) 0.0104(8) -0.0044(7)
O6 0.0299(10) 0.0302(9) 0.0217(9) 0.0000(7) 0.0056(7) 0.0042(7)
N1 0.0218(11) 0.0245(10) 0.0322(12) 0.0010(8) 0.0081(9) 0.0064(8)
N2 0.0228(11) 0.0336(11) 0.0284(11) -0.0026(9) 0.0104(9) 0.0067(9)
N3 0.0242(11) 0.0283(10) 0.0195(10) -0.0021(8) 0.0052(8) 0.0001(8)
N4 0.0218(11) 0.0317(10) 0.0212(10) -0.0054(8) 0.0059(8) 0.0017(8)
C1 0.0270(14) 0.0231(11) 0.0325(14) 0.0018(10) 0.0127(11) 0.0037(10)
C2 0.0236(13) 0.0340(13) 0.0401(16) 0.0013(11) 0.0130(12) 0.0052(11)
C3 0.0255(14) 0.0317(13) 0.0358(15) 0.0001(10) 0.0039(12) 0.0040(11)
C4 0.0318(15) 0.0272(12) 0.0299(14) 0.0015(10) 0.0091(12) 0.0029(10)
C5 0.0256(14) 0.0329(13) 0.0321(14) 0.0017(10) 0.0126(11) 0.0019(11)
C6 0.0252(13) 0.0200(11) 0.0325(14) 0.0020(9) 0.0103(11) 0.0052(9)
C7 0.0262(14) 0.0241(12) 0.0329(14) 0.0009(10) 0.0130(11) 0.0048(10)
C8 0.0250(13) 0.0270(11) 0.0192(11) 0.0015(9) 0.0084(10) 0.0002(9)
C9 0.0333(16) 0.0446(16) 0.0264(14) -0.0018(12) -0.0003(12) 0.0030(11)
C10 0.0424(19) 0.0530(19) 0.0410(18) 0.0149(15) -0.0012(15) 0.0170(14)
C11 0.0474(19) 0.0297(13) 0.0406(16) 0.0118(12) 0.0189(14) 0.0124(12)
C12 0.0406(17) 0.0252(12) 0.0421(17) -0.0030(11) 0.0098(14) 0.0033(11)
C13 0.0269(14) 0.0281(13) 0.0378(15) 0.0020(10) 0.0017(11) 0.0038(11)
C14 0.0247(14) 0.0323(13) 0.0297(14) -0.0019(10) 0.0070(11) 0.0015(11)
C15 0.0330(17) 0.0581(18) 0.0292(15) -0.0024(14) 0.0111(13) 0.0021(13)
C16 0.0381(17) 0.0491(16) 0.0249(14) -0.0079(13) 0.0039(12) 0.0057(12)
C17 0.0242(14) 0.0329(13) 0.0325(15) -0.0065(10) 0.0007(11) 0.0070(11)
C18 0.0266(14) 0.0374(14) 0.0309(14) -0.0036(11) 0.0078(11) 0.0056(11)
C19 0.0264(13) 0.0253(11) 0.0251(13) -0.0024(10) 0.0068(10) 0.0014(9)
C20 0.0233(13) 0.0307(13) 0.0271(13) -0.0022(10) 0.0085(10) 0.0009(10)
C21 0.0183(12) 0.0242(11) 0.0240(12) -0.0005(9) 0.0042(9) 0.0011(9)
C22 0.0254(13) 0.0323(13) 0.0245(13) -0.0007(10) 0.0057(10) 0.0017(10)
C23 0.0302(15) 0.0352(14) 0.0336(15) -0.0045(11) 0.0039(12) 0.0104(11)
C24 0.0305(15) 0.0277(13) 0.0452(17) -0.0046(11) 0.0039(12) 0.0013(12)
C25 0.0351(16) 0.0292(13) 0.0422(16) -0.0022(11) 0.0108(13) -0.0088(12)
C26 0.0288(14) 0.0309(13) 0.0299(13) 0.0003(10) 0.0111(11) 0.0009(10)

loop_
_atom_type_symbol
_atom_type_description
_atom_type_scat_dispersion_real
_atom_type_scat_dispersion_imag
_atom_type_scat_source
C C 0.0033 0.0016 'International Tables Vol C Tables 4.2.6.8 and 6.1.1.4'
H H 0.0000 0.0000 'International Tables Vol C Tables 4.2.6.8 and 6.1.1.4'
N N 0.0061 0.0033 'International Tables Vol C Tables 4.2.6.8 and 6.1.1.4'
O O 0.0106 0.0060 'International Tables Vol C Tables 4.2.6.8 and 6.1.1.4'
S S 0.1246 0.1234 'International Tables Vol C Tables 4.2.6.8 and 6.1.1.4'
Br Br -0.2901 2.4595 'International Tables Vol C Tables 4.2.6.8 and 6.1.1.4'

loop_
_geom_angle_atom_site_label_1
_geom_angle_atom_site_label_2
_geom_angle_atom_site_label_3
_geom_angle
O2 S1 O3 121.49(12)
O2 S1 N2 106.47(12)
O3 S1 N2 104.62(11)
O2 S1 C8 108.00(11)
O3 S1 C8 107.77(12)
N2 S1 C8 107.79(11)
O6 S2 O5 120.92(11)
O6 S2 N4 103.47(11)
O5 S2 N4 106.74(11)
O6 S2 C21 109.34(11)
O5 S2 C21 107.24(11)
N4 S2 C21 108.58(11)
C1 O1 H1O 109.5
C14 O4 H4O 109.5
C7 N1 N2 119.4(2)
N1 N2 S1 116.65(16)
N1 N2 H2N 121.7
S1 N2 H2N 121.7
C20 N3 N4 116.2(2)
N3 N4 S2 116.50(15)
N3 N4 H4N 121.7
S2 N4 H4N 121.7
O1 C1 C2 118.2(2)
O1 C1 C6 122.1(2)
C2 C1 C6 119.7(2)
C3 C2 C1 121.2(3)
C3 C2 H2 119.4
C1 C2 H2 119.4
C2 C3 C4 119.1(3)
C2 C3 H3 120.4
C4 C3 H3 120.4
C5 C4 C3 121.0(3)
C5 C4 Br1 120.7(2)
C3 C4 Br1 118.3(2)
C4 C5 C6 120.3(2)
C4 C5 H5 119.9
C6 C5 H5 119.9
C5 C6 C1 118.7(2)
C5 C6 C7 119.4(2)
C1 C6 C7 121.9(2)
N1 C7 C6 119.4(2)
N1 C7 H7 120.3
C6 C7 H7 120.3
C13 C8 C9 121.1(2)
C13 C8 S1 119.30(19)
C9 C8 S1 119.6(2)
C10 C9 C8 118.4(3)
C10 C9 H9 120.8
C8 C9 H9 120.8
C11 C10 C9 120.9(3)
C11 C10 H10 119.6
C9 C10 H10 119.6
C12 C11 C10 120.1(3)
C12 C11 H11 120.0
C10 C11 H11 120.0
C11 C12 C13 120.2(3)
C11 C12 H12 119.9
C13 C12 H12 119.9
C8 C13 C12 119.4(3)
C8 C13 H13 120.3
C12 C13 H13 120.3
O4 C14 C15 117.7(2)
O4 C14 C19 122.4(2)
C15 C14 C19 119.9(3)
C16 C15 C14 120.9(3)
C16 C15 H15 119.6
C14 C15 H15 119.6
C15 C16 C17 119.1(3)
C15 C16 H16 120.5
C17 C16 H16 120.5
C18 C17 C16 120.8(3)
C18 C17 Br2 120.3(2)
C16 C17 Br2 118.9(2)
C17 C18 C19 120.6(2)
C17 C18 H18 119.7
C19 C18 H18 119.7
C18 C19 C14 118.7(2)
C18 C19 C20 118.4(2)
C14 C19 C20 122.9(2)
N3 C20 C19 121.8(2)
N3 C20 H20 119.1
C19 C20 H20 119.1
C26 C21 C22 121.4(2)
C26 C21 S2 120.25(18)
C22 C21 S2 118.37(18)
C23 C22 C21 118.6(2)
C23 C22 H22 120.7
C21 C22 H22 120.7
C24 C23 C22 120.2(2)
C24 C23 H23 119.9
C22 C23 H23 119.9
C23 C24 C25 121.3(3)
C23 C24 H24 119.4
C25 C24 H24 119.4
C24 C25 C26 119.4(2)
C24 C25 H25 120.3
C26 C25 H25 120.3
C21 C26 C25 119.1(2)
C21 C26 H26 120.5
C25 C26 H26 120.5

loop_
_geom_bond_atom_site_label_1
_geom_bond_atom_site_label_2
_geom_bond_distance
Br1 C4 1.899(3)
Br2 C17 1.893(3)
S1 O2 1.4225(19)
S1 O3 1.432(2)
S1 N2 1.631(2)
S1 C8 1.757(2)
S2 O6 1.4281(17)
S2 O5 1.4335(17)
S2 N4 1.646(2)
S2 C21 1.760(2)
O1 C1 1.364(3)
O1 H1O 0.8400
O4 C14 1.362(3)
O4 H4O 0.8400
N1 C7 1.280(3)
N1 N2 1.375(3)
N2 H2N 0.8800
N3 C20 1.279(3)
N3 N4 1.391(3)
N4 H4N 0.8800
C1 C2 1.389(4)
C1 C6 1.410(3)
C2 C3 1.372(4)
C2 H2 0.9500
C3 C4 1.387(4)
C3 H3 0.9500
C4 C5 1.381(4)
C5 C6 1.393(4)
C5 H5 0.9500
C6 C7 1.461(4)
C7 H7 0.9500
C8 C13 1.375(3)
C8 C9 1.387(4)
C9 C10 1.385(4)
C9 H9 0.9500
C10 C11 1.377(5)
C10 H10 0.9500
C11 C12 1.369(4)
C11 H11 0.9500
C12 C13 1.388(3)
C12 H12 0.9500
C13 H13 0.9500
C14 C15 1.385(4)
C14 C19 1.406(3)
C15 C16 1.383(4)
C15 H15 0.9500
C16 C17 1.391(4)
C16 H16 0.9500
C17 C18 1.371(4)
C18 C19 1.396(4)
C18 H18 0.9500
C19 C20 1.449(4)
C20 H20 0.9500
C21 C26 1.386(3)
C21 C22 1.389(3)
C22 C23 1.385(3)
C22 H22 0.9500
C23 C24 1.372(4)
C23 H23 0.9500
C24 C25 1.379(4)
C24 H24 0.9500
C25 C26 1.390(4)
C25 H25 0.9500
C26 H26 0.9500

loop_
_geom_hbond_atom_site_label_D
_geom_hbond_atom_site_label_H
_geom_hbond_atom_site_label_A
_geom_hbond_site_symmetry_A
_geom_hbond_distance_DH
_geom_hbond_distance_HA
_geom_hbond_distance_DA
_geom_hbond_angle_DHA
_geom_hbond_publ_flag
O1 H1o N1 . 0.84 1.86 2.592(3) 146 yes
O4 H4o N3 . 0.84 1.95 2.676(3) 144 yes
N2 H2n O5 1_455 0.88 2.17 2.963(3) 149 yes
N4 H4n O1 . 0.88 2.30 3.015(3) 139 yes

loop_
_geom_torsion_atom_site_label_1
_geom_torsion_atom_site_label_2
_geom_torsion_atom_site_label_3
_geom_torsion_atom_site_label_4
_geom_torsion
C7 N1 N2 S1 166.54(18)
O2 S1 N2 N1 36.3(2)
O3 S1 N2 N1 166.13(17)
C8 S1 N2 N1 -79.35(19)
C20 N3 N4 S2 -162.14(17)
O6 S2 N4 N3 -175.90(16)
O5 S2 N4 N3 -47.31(19)
C21 S2 N4 N3 68.01(19)
O1 C1 C2 C3 179.3(2)
C6 C1 C2 C3 -1.0(4)
C1 C2 C3 C4 0.4(4)
C2 C3 C4 C5 0.6(4)
C2 C3 C4 Br1 179.67(19)
C3 C4 C5 C6 -0.9(4)
Br1 C4 C5 C6 -179.97(17)
C4 C5 C6 C1 0.3(4)
C4 C5 C6 C7 178.3(2)
O1 C1 C6 C5 -179.6(2)
C2 C1 C6 C5 0.7(3)
O1 C1 C6 C7 2.4(4)
C2 C1 C6 C7 -177.3(2)
N2 N1 C7 C6 175.8(2)
C5 C6 C7 N1 179.2(2)
C1 C6 C7 N1 -2.9(3)
O2 S1 C8 C13 -47.0(2)
O3 S1 C8 C13 -179.9(2)
N2 S1 C8 C13 67.7(2)
O2 S1 C8 C9 132.2(2)
O3 S1 C8 C9 -0.7(2)
N2 S1 C8 C9 -113.1(2)
C13 C8 C9 C10 -0.3(4)
S1 C8 C9 C10 -179.5(2)
C8 C9 C10 C11 -0.3(5)
C9 C10 C11 C12 0.2(5)
C10 C11 C12 C13 0.5(5)
C9 C8 C13 C12 1.0(4)
S1 C8 C13 C12 -179.8(2)
C11 C12 C13 C8 -1.2(4)
O4 C14 C15 C16 -177.1(3)
C19 C14 C15 C16 2.6(4)
C14 C15 C16 C17 -0.5(4)
C15 C16 C17 C18 -2.1(4)
C15 C16 C17 Br2 178.1(2)
C16 C17 C18 C19 2.5(4)
Br2 C17 C18 C19 -177.74(18)
C17 C18 C19 C14 -0.3(4)
C17 C18 C19 C20 179.4(2)
O4 C14 C19 C18 177.5(2)
C15 C14 C19 C18 -2.2(4)
O4 C14 C19 C20 -2.3(4)
C15 C14 C19 C20 178.1(2)
N4 N3 C20 C19 -177.4(2)
C18 C19 C20 N3 -175.1(2)
C14 C19 C20 N3 4.6(4)
O6 S2 C21 C26 -20.1(2)
O5 S2 C21 C26 -152.9(2)
N4 S2 C21 C26 92.1(2)
O6 S2 C21 C22 160.42(19)
O5 S2 C21 C22 27.7(2)
N4 S2 C21 C22 -87.3(2)
C26 C21 C22 C23 -0.4(4)
S2 C21 C22 C23 179.0(2)
C21 C22 C23 C24 0.5(4)
C22 C23 C24 C25 0.4(4)
C23 C24 C25 C26 -1.3(4)
C22 C21 C26 C25 -0.5(4)
S2 C21 C26 C25 -179.9(2)
C24 C25 C26 C21 1.3(4)

loop_
_cod_related_entry_id
_cod_related_entry_database
_cod_related_entry_code
1 ChemSpider 11041119
